data_4112356
loop_
_publ_author_name
'Dario Braga'
'Shuang Chen'
'Heather Filson'
'Lucia Maini'
'Matthew R. Netherton'
'Brian O. Patrick'
'John R. Scheffer'
'Carl Scott'
'Wujiong Xia'

_publ_contact_author_address
;
   Department of Chemistry
   The University of British Columbia
   2036 Main Mall
   Vancouver, BC V6T 1Z1
;
_publ_contact_author_email ' scheffer@chem.ubc.ca '
_publ_contact_author_fax ' 604-822-2847 '
_publ_contact_author_name ' Dr John R. Scheffer'
_publ_contact_author_phone ' 604-822-3496 '
_publ_section_title
;
 1,4-Hydroxybiradical Behavior Revealed through Crystal
 Structure-Solid-State Reactivity Correlations
;
_journal_name_full 'Journal of the American Chemical Society'
_journal_page_first 3511
_journal_page_last 3520
_journal_paper_doi 10.1021/ja039076w
_journal_volume 126
_journal_year 2004
_chemical_formula_sum 'C15 H16 O'
_chemical_formula_weight 212.29
_space_group_IT_number 19
_symmetry_cell_setting orthorhombic
_symmetry_Int_Tables_number 19
_symmetry_space_group_name_Hall 'P 2ac 2ab'
_symmetry_space_group_name_H-M 'P 21 21 21'
_cell_angle_alpha 90
_cell_angle_beta 90
_cell_angle_gamma 90
_cell_formula_units_Z 16
_cell_length_a 9.2620(5)
_cell_length_b 18.468(1)
_cell_length_c 26.192(1)
_cell_measurement_reflns_used 18658
_cell_measurement_temperature 173.2
_cell_measurement_theta_max 25.02
_cell_measurement_theta_min 2.20
_cell_volume 4480.2(4)
_computing_cell_refinement 'd*TREK (MSC, 1996-1998)'
_computing_data_collection 'd*TREK (MSC, 1996-1998)'
_computing_data_reduction 'd*TREK (MSC, 1996-1998)'
_computing_publication_material 'teXsan (MSC, 1992-1997)'
_computing_structure_refinement 'teXsan (MSC, 1992-1997)'
_diffrn_ambient_temperature 173.2
_diffrn_detector_area_resol_mean 11.76
_diffrn_measurement_device_type 'Rigaku/ADSC CCD'
_diffrn_measurement_method 'area detector'
_diffrn_orient_matrix_UB_11 0.00000
_diffrn_orient_matrix_UB_12 0.00000
_diffrn_orient_matrix_UB_13 0.00000
_diffrn_orient_matrix_UB_21 0.00000
_diffrn_orient_matrix_UB_22 0.00000
_diffrn_orient_matrix_UB_23 0.00000
_diffrn_orient_matrix_UB_31 0.00000
_diffrn_orient_matrix_UB_32 0.00000
_diffrn_orient_matrix_UB_33 0.00000
_diffrn_radiation_detector CCD
_diffrn_radiation_monochromator graphite
_diffrn_radiation_source 'X-ray tube'
_diffrn_radiation_type 'Mo K\a'
_diffrn_radiation_wavelength 0.7107
_diffrn_reflns_av_R_equivalents 0.12505
_diffrn_reflns_av_sigmaI/netI 0.190
_diffrn_reflns_limit_h_max 10
_diffrn_reflns_limit_h_min -10
_diffrn_reflns_limit_k_max 21
_diffrn_reflns_limit_k_min -21
_diffrn_reflns_limit_l_max 30
_diffrn_reflns_limit_l_min -31
_diffrn_reflns_number 35426
_diffrn_reflns_reduction_process 'Lp corrections applied'
_diffrn_reflns_theta_max 25.02
_diffrn_reflns_theta_min 2.20
_diffrn_standards_decay_% 0.00
_diffrn_standards_interval_count 0
_diffrn_standards_number 0
_exptl_absorpt_coefficient_mu 0.077
_exptl_absorpt_correction_T_max 1.0000
_exptl_absorpt_correction_T_min 0.7055
_exptl_absorpt_correction_type multi-scan
_exptl_crystal_colour clear
_exptl_crystal_density_diffrn 1.259
_exptl_crystal_description needle
_exptl_crystal_F_000 1824.00
_exptl_crystal_size_max 0.30
_exptl_crystal_size_mid 0.05
_exptl_crystal_size_min 0.05
_refine_diff_density_max 0.59
_refine_diff_density_min -0.46
_refine_ls_extinction_method none
_refine_ls_goodness_of_fit_all 0.868
_refine_ls_goodness_of_fit_ref 0.868
_refine_ls_hydrogen_treatment noref
_refine_ls_matrix_type full
_refine_ls_number_constraints 0
_refine_ls_number_parameters 577
_refine_ls_number_reflns 7859
_refine_ls_number_restraints 0
_refine_ls_R_factor_all 0.1001
_refine_ls_R_factor_gt 0.042
_refine_ls_shift/su_max 0.0040
_refine_ls_shift/su_mean 0.0160
_refine_ls_structure_factor_coef Fsqd
_refine_ls_weighting_details 'w = 1/[\s^2^(Fo^2^)]'
_refine_ls_weighting_scheme sigma
_refine_ls_wR_factor_all 0.1054
_refine_ls_wR_factor_ref 0.1054
_reflns_number_gt 3899
_reflns_number_total 7859
_reflns_threshold_expression I>3.00\s(I)
_cod_data_source_file ja039076wsi20031015_043604_02.cif
_cod_data_source_block 16a
_cod_original_sg_symbol_H-M 'P 21 21 21 '
_cod_original_formula_sum 'C15 H16 O '
_cod_database_code 4112356

loop_
_symmetry_equiv_pos_as_xyz
'   +x,   +y,   +z'
'1/2-x,   -y,1/2+z'
'1/2+x,1/2-y,   -z'
'   -x,1/2+y,1/2-z'

loop_
_atom_site_label
_atom_site_fract_x
_atom_site_fract_y
_atom_site_fract_z
_atom_site_U_iso_or_equiv
_atom_site_occupancy
_atom_site_adp_type
_atom_site_calc_flag
O(1) 0.8567(2) 0.0556(1) 0.5025(1) 0.0328(8) 1.000 Uani d
O(2) 1.0185(2) 0.3804(2) 0.6325(1) 0.0373(8) 1.000 Uani d
O(3) 0.7836(3) 0.1652(2) 0.7377(1) 0.0424(9) 1.000 Uani d
O(4) 0.6644(3) 0.2733(2) 0.8658(1) 0.055(1) 1.000 Uani d
C(1) 0.9551(4) 0.0673(2) 0.6170(2) 0.026(1) 1.000 Uani d
C(2) 1.0498(5) 0.1102(3) 0.6557(2) 0.035(1) 1.000 Uani d
C(3) 1.1298(4) 0.1657(3) 0.6219(2) 0.036(1) 1.000 Uani d
C(4) 1.0746(4) 0.1483(2) 0.5685(2) 0.023(1) 1.000 Uani d
C(5) 1.1391(4) 0.0754(2) 0.5522(2) 0.032(1) 1.000 Uani d
C(6) 1.0561(4) 0.0195(2) 0.5856(2) 0.031(1) 1.000 Uani d
C(7) 0.9132(4) 0.1278(2) 0.5792(2) 0.019(1) 1.000 Uani d
C(8) 0.8261(4) 0.1037(2) 0.5330(1) 0.021(1) 1.000 Uani d
C(9) 0.6898(4) 0.1460(2) 0.5314(2) 0.021(1) 1.000 Uani d
C(10) 0.5760(5) 0.1410(2) 0.4962(2) 0.032(1) 1.000 Uani d
C(11) 0.4571(5) 0.1839(3) 0.5033(2) 0.036(1) 1.000 Uani d
C(12) 0.4515(5) 0.2313(3) 0.5446(2) 0.037(1) 1.000 Uani d
C(13) 0.5639(4) 0.2366(2) 0.5790(2) 0.028(1) 1.000 Uani d
C(14) 0.6839(4) 0.1934(2) 0.5717(2) 0.022(1) 1.000 Uani d
C(15) 0.8210(4) 0.1894(2) 0.6037(2) 0.021(1) 1.000 Uani d
C(16) 0.9957(4) 0.4239(2) 0.7513(2) 0.024(1) 1.000 Uani d
C(17) 0.9918(4) 0.3904(2) 0.8053(2) 0.029(1) 1.000 Uani d
C(18) 1.0074(5) 0.3078(2) 0.7947(2) 0.031(1) 1.000 Uani d
C(19) 1.0273(4) 0.3047(2) 0.7378(2) 0.020(1) 1.000 Uani d
C(20) 1.1761(4) 0.3372(2) 0.7248(2) 0.029(1) 1.000 Uani d
C(21) 1.1520(5) 0.4190(2) 0.7325(2) 0.031(1) 1.000 Uani d
C(22) 0.9197(4) 0.3646(2) 0.7194(2) 0.020(1) 1.000 Uani d
C(23) 0.9180(4) 0.3807(2) 0.6622(2) 0.021(1) 1.000 Uani d
C(24) 0.7660(4) 0.3955(2) 0.6478(1) 0.021(1) 1.000 Uani d
C(25) 0.7103(4) 0.4215(2) 0.6016(2) 0.028(1) 1.000 Uani d
C(26) 0.5617(5) 0.4297(2) 0.5970(2) 0.033(1) 1.000 Uani d
C(27) 0.4719(4) 0.4129(2) 0.6374(2) 0.031(1) 1.000 Uani d
C(28) 0.5267(4) 0.3862(2) 0.6836(2) 0.026(1) 1.000 Uani d
C(29) 0.6764(4) 0.3784(2) 0.6885(1) 0.018(1) 1.000 Uani d
C(30) 0.7591(4) 0.3518(2) 0.7347(2) 0.025(1) 1.000 Uani d
C(31) 0.4694(4) 0.1868(2) 0.7702(2) 0.022(1) 1.000 Uani d
C(32) 0.3213(4) 0.1534(2) 0.7832(2) 0.030(1) 1.000 Uani d
C(33) 0.3414(4) 0.0716(2) 0.7701(2) 0.027(1) 1.000 Uani d
C(34) 0.4995(4) 0.0689(2) 0.7518(2) 0.025(1) 1.000 Uani d
C(35) 0.5086(4) 0.1045(2) 0.6992(2) 0.030(1) 1.000 Uani d
C(36) 0.4829(4) 0.1857(2) 0.7110(2) 0.027(1) 1.000 Uani d
C(37) 0.5714(4) 0.1270(2) 0.7874(2) 0.020(1) 1.000 Uani d
C(38) 0.7318(4) 0.1380(2) 0.7759(2) 0.020(1) 1.000 Uani d
C(39) 0.8162(4) 0.1091(2) 0.8195(1) 0.020(1) 1.000 Uani d
C(40) 0.9662(4) 0.1017(2) 0.8230(2) 0.026(1) 1.000 Uani d
C(41) 1.0206(4) 0.0718(2) 0.8664(2) 0.032(1) 1.000 Uani d
C(42) 0.9279(4) 0.0485(2) 0.9056(2) 0.031(1) 1.000 Uani d
C(43) 0.7783(4) 0.0582(2) 0.9021(2) 0.028(1) 1.000 Uani d
C(44) 0.7252(4) 0.0901(2) 0.8581(2) 0.022(1) 1.000 Uani d
C(45) 0.5682(4) 0.1071(2) 0.8452(2) 0.025(1) 1.000 Uani d
C(46) 0.5449(4) 0.4292(2) 0.8837(2) 0.028(1) 1.000 Uani d
C(47) 0.4415(4) 0.4781(2) 0.9150(2) 0.036(1) 1.000 Uani d
C(48) 0.3569(4) 0.4219(2) 0.9474(2) 0.029(1) 1.000 Uani d
C(49) 0.4231(4) 0.3497(2) 0.9322(2) 0.026(1) 1.000 Uani d
C(50) 0.3718(4) 0.3326(2) 0.8778(2) 0.031(1) 1.000 Uani d
C(51) 0.4549(5) 0.3881(3) 0.8445(2) 0.034(1) 1.000 Uani d
C(52) 0.5843(4) 0.3698(2) 0.9236(2) 0.021(1) 1.000 Uani d
C(53) 0.6854(5) 0.3106(2) 0.9036(2) 0.028(1) 1.000 Uani d
C(54) 0.8158(4) 0.3080(2) 0.9347(2) 0.021(1) 1.000 Uani d
C(55) 0.9370(4) 0.2646(2) 0.9281(2) 0.033(1) 1.000 Uani d
C(56) 1.0508(4) 0.2747(3) 0.9621(2) 0.040(1) 1.000 Uani d
C(57) 1.0409(5) 0.3242(3) 1.0021(2) 0.040(1) 1.000 Uani d
C(58) 0.9184(5) 0.3660(2) 1.0079(2) 0.034(1) 1.000 Uani d
C(59) 0.8052(4) 0.3580(2) 0.9741(2) 0.027(1) 1.000 Uani d
C(60) 0.6638(4) 0.3995(2) 0.9732(2) 0.030(1) 1.000 Uani d
H(1) 0.8730 0.0417 0.6322 0.031 1.000 Uiso c
H(2) 0.9897 0.1346 0.6812 0.042 1.000 Uiso c
H(3) 1.1184 0.0780 0.6729 0.042 1.000 Uiso c
H(4) 1.1049 0.2154 0.6317 0.043 1.000 Uiso c
H(5) 1.2346 0.1591 0.6240 0.043 1.000 Uiso c
H(6) 1.0877 0.1874 0.5436 0.027 1.000 Uiso c
H(7) 1.1225 0.0665 0.5158 0.039 1.000 Uiso c
H(8) 1.2430 0.0738 0.5593 0.039 1.000 Uiso c
H(9) 1.1224 -0.0075 0.6077 0.038 1.000 Uiso c
H(10) 1.0016 -0.0145 0.5643 0.038 1.000 Uiso c
H(11) 0.5814 0.1075 0.4672 0.039 1.000 Uiso c
H(12) 0.3761 0.1814 0.4793 0.043 1.000 Uiso c
H(13) 0.3656 0.2616 0.5493 0.045 1.000 Uiso c
H(14) 0.5588 0.2702 0.6078 0.034 1.000 Uiso c
H(15) 0.7977 0.1776 0.6392 0.025 1.000 Uiso c
H(16) 0.8730 0.2355 0.6024 0.025 1.000 Uiso c
H(17) 0.9523 0.4721 0.7486 0.029 1.000 Uiso c
H(18) 1.0720 0.4083 0.8262 0.035 1.000 Uiso c
H(19) 0.9002 0.4011 0.8224 0.035 1.000 Uiso c
H(20) 1.0916 0.2878 0.8125 0.037 1.000 Uiso c
H(21) 0.9205 0.2815 0.8052 0.037 1.000 Uiso c
H(22) 1.0099 0.2569 0.7228 0.024 1.000 Uiso c
H(23) 1.2508 0.3189 0.7479 0.034 1.000 Uiso c
H(24) 1.2033 0.3265 0.6894 0.034 1.000 Uiso c
H(25) 1.1643 0.4454 0.7003 0.037 1.000 Uiso c
H(26) 1.2189 0.4384 0.7580 0.037 1.000 Uiso c
H(27) 0.7746 0.4337 0.5732 0.034 1.000 Uiso c
H(28) 0.5204 0.4473 0.5649 0.040 1.000 Uiso c
H(29) 0.3675 0.4198 0.6338 0.037 1.000 Uiso c
H(30) 0.4619 0.3734 0.7117 0.031 1.000 Uiso c
H(31) 0.7404 0.3004 0.7410 0.030 1.000 Uiso c
H(32) 0.7337 0.3799 0.7652 0.030 1.000 Uiso c
H(33) 0.4876 0.2341 0.7859 0.027 1.000 Uiso c
H(34) 0.2984 0.1599 0.8195 0.036 1.000 Uiso c
H(35) 0.2446 0.1750 0.7624 0.036 1.000 Uiso c
H(36) 0.3270 0.0411 0.8003 0.033 1.000 Uiso c
H(37) 0.2750 0.0564 0.7430 0.033 1.000 Uiso c
H(38) 0.5440 0.0208 0.7537 0.030 1.000 Uiso c
H(39) 0.6038 0.0969 0.6837 0.036 1.000 Uiso c
H(40) 0.4338 0.0856 0.6763 0.036 1.000 Uiso c
H(41) 0.3941 0.2031 0.6948 0.033 1.000 Uiso c
H(42) 0.5647 0.2153 0.6995 0.033 1.000 Uiso c
H(43) 1.0299 0.1175 0.7953 0.031 1.000 Uiso c
H(44) 1.1252 0.0663 0.8704 0.038 1.000 Uiso c
H(45) 0.9687 0.0251 0.9360 0.037 1.000 Uiso c
H(46) 0.7137 0.0430 0.9297 0.033 1.000 Uiso c
H(47) 0.5330 0.1479 0.8656 0.030 1.000 Uiso c
H(48) 0.5066 0.0648 0.8511 0.030 1.000 Uiso c
H(49) 0.6284 0.4547 0.8693 0.033 1.000 Uiso c
H(50) 0.4954 0.5118 0.9367 0.043 1.000 Uiso c
H(51) 0.3766 0.5054 0.8925 0.043 1.000 Uiso c
H(52) 0.3703 0.4311 0.9840 0.035 1.000 Uiso c
H(53) 0.2537 0.4232 0.9393 0.035 1.000 Uiso c
H(54) 0.4073 0.3106 0.9569 0.031 1.000 Uiso c
H(55) 0.3968 0.2828 0.8681 0.037 1.000 Uiso c
H(56) 0.2672 0.3394 0.8746 0.037 1.000 Uiso c
H(57) 0.3882 0.4207 0.8267 0.041 1.000 Uiso c
H(58) 0.5167 0.3636 0.8195 0.041 1.000 Uiso c
H(59) 0.9421 0.2285 0.9008 0.040 1.000 Uiso c
H(60) 1.1395 0.2465 0.9578 0.048 1.000 Uiso c
H(61) 1.1213 0.3295 1.0262 0.049 1.000 Uiso c
H(62) 0.9116 0.4010 1.0360 0.040 1.000 Uiso c
H(63) 0.6811 0.4517 0.9705 0.036 1.000 Uiso c
H(64) 0.6069 0.3894 1.0039 0.036 1.000 Uiso c

loop_
_atom_site_aniso_label
_atom_site_aniso_U_11
_atom_site_aniso_U_22
_atom_site_aniso_U_33
_atom_site_aniso_U_12
_atom_site_aniso_U_13
_atom_site_aniso_U_23
O(1) 0.026(1) 0.043(2) 0.029(2) -0.002(1) 0.000(1) -0.017(1)
O(2) 0.028(1) 0.058(2) 0.026(2) 0.002(1) 0.013(1) 0.003(1)
O(3) 0.031(1) 0.057(2) 0.040(2) -0.001(1) 0.005(1) 0.013(2)
O(4) 0.042(2) 0.059(2) 0.064(2) 0.008(2) -0.006(2) -0.016(2)
C(1) 0.022(2) 0.033(3) 0.023(3) 0.001(2) 0.008(2) 0.008(2)
C(2) 0.033(2) 0.048(3) 0.024(3) 0.004(3) -0.011(2) 0.000(2)
C(3) 0.024(2) 0.040(3) 0.044(3) -0.002(2) -0.013(2) -0.001(3)
C(4) 0.020(2) 0.028(3) 0.020(3) -0.001(2) 0.003(2) 0.006(2)
C(5) 0.021(2) 0.048(3) 0.027(3) 0.009(2) 0.006(2) 0.002(2)
C(6) 0.032(3) 0.032(3) 0.030(3) 0.009(2) 0.006(2) 0.007(2)
C(7) 0.019(2) 0.018(2) 0.019(2) -0.003(2) -0.005(2) -0.001(2)
C(8) 0.031(2) 0.017(2) 0.015(2) -0.005(2) 0.005(2) -0.006(2)
C(9) 0.019(2) 0.027(2) 0.017(2) -0.001(2) -0.003(2) 0.005(2)
C(10) 0.031(3) 0.034(3) 0.032(3) -0.014(2) -0.005(2) 0.004(2)
C(11) 0.023(2) 0.044(3) 0.040(3) 0.000(2) -0.015(2) 0.017(3)
C(12) 0.035(3) 0.035(3) 0.042(3) 0.010(2) 0.010(2) 0.018(2)
C(13) 0.025(2) 0.025(2) 0.035(3) 0.001(2) -0.003(2) 0.007(2)
C(14) 0.027(2) 0.020(2) 0.019(2) 0.000(2) 0.004(2) 0.005(2)
C(15) 0.012(2) 0.027(2) 0.024(3) 0.000(2) -0.005(2) -0.001(2)
C(16) 0.020(2) 0.021(2) 0.031(3) 0.005(2) -0.001(2) 0.000(2)
C(17) 0.027(2) 0.035(3) 0.025(3) 0.005(2) -0.009(2) -0.008(2)
C(18) 0.031(3) 0.031(3) 0.029(3) 0.002(2) -0.006(2) 0.001(2)
C(19) 0.015(2) 0.018(2) 0.027(2) 0.003(2) 0.000(2) -0.001(2)
C(20) 0.019(2) 0.028(2) 0.039(3) 0.002(2) 0.002(2) -0.002(2)
C(21) 0.027(2) 0.027(2) 0.038(3) -0.007(2) -0.012(2) 0.000(2)
C(22) 0.018(2) 0.026(2) 0.016(2) 0.000(2) 0.002(2) -0.002(2)
C(23) 0.015(2) 0.023(2) 0.026(2) 0.001(2) 0.002(2) 0.000(2)
C(24) 0.022(2) 0.025(2) 0.016(2) 0.006(2) 0.002(2) -0.007(2)
C(25) 0.035(2) 0.031(2) 0.019(2) 0.003(2) 0.000(2) -0.001(2)
C(26) 0.041(3) 0.034(3) 0.023(3) 0.010(2) -0.015(2) 0.000(2)
C(27) 0.021(2) 0.035(3) 0.037(3) 0.004(2) -0.008(2) -0.010(2)
C(28) 0.020(2) 0.028(2) 0.029(3) 0.004(2) -0.001(2) -0.006(2)
C(29) 0.020(2) 0.014(2) 0.019(2) 0.001(2) -0.004(2) -0.002(2)
C(30) 0.016(2) 0.035(2) 0.024(2) -0.001(2) 0.001(2) 0.002(2)
C(31) 0.026(2) 0.022(2) 0.020(2) -0.004(2) -0.001(2) -0.004(2)
C(32) 0.014(2) 0.035(3) 0.040(3) 0.005(2) -0.004(2) 0.002(2)
C(33) 0.014(2) 0.025(2) 0.043(3) -0.004(2) 0.001(2) 0.001(2)
C(34) 0.028(2) 0.017(2) 0.029(3) -0.002(2) -0.007(2) -0.005(2)
C(35) 0.032(3) 0.034(3) 0.025(3) -0.005(2) -0.005(2) -0.005(2)
C(36) 0.020(2) 0.029(2) 0.033(3) -0.002(2) -0.010(2) 0.004(2)
C(37) 0.010(2) 0.023(2) 0.025(2) -0.004(2) -0.003(2) -0.001(2)
C(38) 0.026(2) 0.015(2) 0.018(2) -0.003(2) 0.010(2) 0.003(2)
C(39) 0.018(2) 0.020(2) 0.021(2) 0.000(2) -0.003(2) -0.001(2)
C(40) 0.020(2) 0.024(2) 0.035(3) -0.002(2) 0.000(2) -0.005(2)
C(41) 0.024(2) 0.033(3) 0.038(3) 0.004(2) -0.006(2) -0.006(2)
C(42) 0.036(2) 0.031(2) 0.026(3) 0.007(2) -0.010(2) -0.001(2)
C(43) 0.031(2) 0.032(3) 0.021(2) 0.001(2) 0.000(2) -0.006(2)
C(44) 0.026(2) 0.019(2) 0.022(2) 0.000(2) -0.005(2) -0.001(2)
C(45) 0.034(2) 0.021(2) 0.021(2) -0.003(2) -0.002(2) -0.001(2)
C(46) 0.021(2) 0.027(2) 0.035(3) -0.003(2) 0.000(2) 0.005(2)
C(47) 0.031(3) 0.031(3) 0.044(3) 0.010(2) -0.002(2) -0.002(2)
C(48) 0.023(2) 0.040(3) 0.024(3) 0.005(2) 0.001(2) -0.001(2)
C(49) 0.023(2) 0.031(3) 0.024(3) -0.005(2) 0.001(2) 0.003(2)
C(50) 0.019(2) 0.041(3) 0.033(3) -0.002(2) -0.002(2) -0.009(2)
C(51) 0.027(2) 0.052(3) 0.025(3) 0.009(3) -0.001(2) 0.004(2)
C(52) 0.018(2) 0.024(2) 0.022(2) 0.005(2) 0.003(2) -0.002(2)
C(53) 0.036(3) 0.030(2) 0.017(2) 0.002(2) 0.003(2) -0.008(2)
C(54) 0.012(2) 0.026(2) 0.025(3) -0.004(2) -0.002(2) 0.007(2)
C(55) 0.030(3) 0.038(3) 0.032(3) 0.010(2) 0.006(2) 0.014(2)
C(56) 0.014(2) 0.049(3) 0.057(3) 0.002(2) -0.007(2) 0.030(3)
C(57) 0.031(3) 0.048(3) 0.043(3) -0.015(2) -0.017(2) 0.024(3)
C(58) 0.034(3) 0.039(3) 0.029(3) -0.002(2) -0.012(2) 0.006(2)
C(59) 0.026(2) 0.024(3) 0.031(3) -0.014(2) -0.003(2) 0.006(2)
C(60) 0.018(2) 0.042(3) 0.030(3) -0.004(2) -0.009(2) 0.009(2)

loop_
_atom_type_symbol
_atom_type_oxidation_number
_atom_type_number_in_cell
_atom_type_scat_dispersion_real
_atom_type_scat_dispersion_imag
_atom_type_scat_source
C 0 240 0.002 0.002
;International Tables for Crystallography
(1992, Vol. C, Tables 4.2.6.8 and 6.1.1.1)
;
H 0 256 0.000 0.000
;International Tables for Crystallography
(1992, Vol. C, Table 6.1.1.2)
;
O 0 16 0.008 0.006
;International Tables for Crystallography
(1992, Vol. C, Tables 4.2.6.8 and 6.1.1.1)
;

loop_
_geom_angle_atom_site_label_1
_geom_angle_atom_site_label_2
_geom_angle_atom_site_label_3
_geom_angle
_geom_angle_publ_flag
C(2) C(1) C(6) 107.4(3) yes
C(2) C(1) C(7) 101.0(3) yes
C(2) C(1) H(1) 114.6 no
C(6) C(1) C(7) 103.2(3) yes
C(6) C(1) H(1) 114.6 no
C(7) C(1) H(1) 114.6 no
C(1) C(2) C(3) 103.6(3) yes
C(1) C(2) H(2) 111.0 no
C(1) C(2) H(3) 110.9 no
C(3) C(2) H(2) 110.9 no
C(3) C(2) H(3) 110.9 no
H(2) C(2) H(3) 109.4 no
C(2) C(3) C(4) 103.0(3) yes
C(2) C(3) H(4) 111.0 no
C(2) C(3) H(5) 111.1 no
C(4) C(3) H(4) 111.0 no
C(4) C(3) H(5) 111.1 no
H(4) C(3) H(5) 109.5 no
C(3) C(4) C(5) 108.1(3) yes
C(3) C(4) C(7) 102.0(3) yes
C(3) C(4) H(6) 114.4 no
C(5) C(4) C(7) 102.1(3) yes
C(5) C(4) H(6) 114.4 no
C(7) C(4) H(6) 114.4 no
C(4) C(5) C(6) 103.5(3) yes
C(4) C(5) H(7) 110.9 no
C(4) C(5) H(8) 110.9 no
C(6) C(5) H(7) 111.0 no
C(6) C(5) H(8) 110.9 no
H(7) C(5) H(8) 109.5 no
C(1) C(6) C(5) 102.8(3) yes
C(1) C(6) H(9) 111.2 no
C(1) C(6) H(10) 111.2 no
C(5) C(6) H(9) 111.1 no
C(5) C(6) H(10) 111.1 no
H(9) C(6) H(10) 109.4 no
C(1) C(7) C(4) 92.8(3) yes
C(1) C(7) C(8) 115.5(3) yes
C(1) C(7) C(15) 113.6(3) yes
C(4) C(7) C(8) 115.8(3) yes
C(4) C(7) C(15) 114.8(3) yes
C(8) C(7) C(15) 104.6(3) yes
O(1) C(8) C(7) 127.4(4) yes
O(1) C(8) C(9) 124.0(4) yes
C(7) C(8) C(9) 108.6(3) yes
C(8) C(9) C(10) 128.5(4) yes
C(8) C(9) C(14) 110.3(3) yes
C(10) C(9) C(14) 121.2(4) yes
C(9) C(10) C(11) 118.4(4) yes
C(9) C(10) H(11) 120.8 no
C(11) C(10) H(11) 120.8 no
C(10) C(11) C(12) 120.1(4) yes
C(10) C(11) H(12) 120.0 no
C(12) C(11) H(12) 120.0 no
C(11) C(12) C(13) 121.5(4) yes
C(11) C(12) H(13) 119.2 no
C(13) C(12) H(13) 119.3 no
C(12) C(13) C(14) 118.5(4) yes
C(12) C(13) H(14) 120.8 no
C(14) C(13) H(14) 120.7 no
C(9) C(14) C(13) 120.4(4) yes
C(9) C(14) C(15) 111.0(3) yes
C(13) C(14) C(15) 128.6(4) yes
C(7) C(15) C(14) 105.4(3) yes
C(7) C(15) H(15) 110.5 no
C(7) C(15) H(16) 110.5 no
C(14) C(15) H(15) 110.5 no
C(14) C(15) H(16) 110.4 no
H(15) C(15) H(16) 109.4 no
C(17) C(16) C(21) 107.1(3) yes
C(17) C(16) C(22) 101.5(3) yes
C(17) C(16) H(17) 114.8 no
C(21) C(16) C(22) 102.4(3) yes
C(21) C(16) H(17) 114.8 no
C(22) C(16) H(17) 114.7 no
C(16) C(17) C(18) 103.1(3) yes
C(16) C(17) H(18) 111.0 no
C(16) C(17) H(19) 111.0 no
C(18) C(17) H(18) 111.1 no
C(18) C(17) H(19) 111.1 no
H(18) C(17) H(19) 109.4 no
C(17) C(18) C(19) 103.0(3) yes
C(17) C(18) H(20) 111.0 no
C(17) C(18) H(21) 111.1 no
C(19) C(18) H(20) 111.0 no
C(19) C(18) H(21) 111.1 no
H(20) C(18) H(21) 109.5 no
C(18) C(19) C(20) 108.3(4) yes
C(18) C(19) C(22) 101.5(3) yes
C(18) C(19) H(22) 114.2 no
C(20) C(19) C(22) 103.1(3) yes
C(20) C(19) H(22) 114.2 no
C(22) C(19) H(22) 114.2 no
C(19) C(20) C(21) 102.9(3) yes
C(19) C(20) H(23) 111.1 no
C(19) C(20) H(24) 111.1 no
C(21) C(20) H(23) 111.1 no
C(21) C(20) H(24) 111.1 no
H(23) C(20) H(24) 109.5 no
C(16) C(21) C(20) 103.7(3) yes
C(16) C(21) H(25) 110.9 no
C(16) C(21) H(26) 110.9 no
C(20) C(21) H(25) 110.9 no
C(20) C(21) H(26) 110.9 no
H(25) C(21) H(26) 109.4 no
C(16) C(22) C(19) 92.6(3) yes
C(16) C(22) C(23) 113.3(3) yes
C(16) C(22) C(30) 113.8(3) yes
C(19) C(22) C(23) 116.5(3) yes
C(19) C(22) C(30) 115.0(3) yes
C(23) C(22) C(30) 105.7(3) yes
O(2) C(23) C(22) 128.3(3) yes
O(2) C(23) C(24) 124.5(4) yes
C(22) C(23) C(24) 107.2(3) yes
C(23) C(24) C(25) 129.3(4) yes
C(23) C(24) C(29) 109.3(3) yes
C(25) C(24) C(29) 121.4(3) yes
C(24) C(25) C(26) 118.6(4) yes
C(24) C(25) H(27) 120.7 no
C(26) C(25) H(27) 120.7 no
C(25) C(26) C(27) 120.3(4) yes
C(25) C(26) H(28) 119.9 no
C(27) C(26) H(28) 119.9 no
C(26) C(27) C(28) 121.5(4) yes
C(26) C(27) H(29) 119.3 no
C(28) C(27) H(29) 119.2 no
C(27) C(28) C(29) 118.4(4) yes
C(27) C(28) H(30) 120.8 no
C(29) C(28) H(30) 120.8 no
C(24) C(29) C(28) 119.8(4) yes
C(24) C(29) C(30) 112.7(3) yes
C(28) C(29) C(30) 127.5(4) yes
C(22) C(30) C(29) 103.3(3) yes
C(22) C(30) H(31) 111.0 no
C(22) C(30) H(32) 111.0 no
C(29) C(30) H(31) 111.0 no
C(29) C(30) H(32) 111.0 no
H(31) C(30) H(32) 109.5 no
C(32) C(31) C(36) 106.7(3) yes
C(32) C(31) C(37) 101.3(3) yes
C(32) C(31) H(33) 114.6 no
C(36) C(31) C(37) 103.7(3) yes
C(36) C(31) H(33) 114.5 no
C(37) C(31) H(33) 114.6 no
C(31) C(32) C(33) 103.4(3) yes
C(31) C(32) H(34) 111.0 no
C(31) C(32) H(35) 111.0 no
C(33) C(32) H(34) 111.0 no
C(33) C(32) H(35) 111.0 no
H(34) C(32) H(35) 109.4 no
C(32) C(33) C(34) 102.3(3) yes
C(32) C(33) H(36) 111.2 no
C(32) C(33) H(37) 111.2 no
C(34) C(33) H(36) 111.2 no
C(34) C(33) H(37) 111.3 no
H(36) C(33) H(37) 109.5 no
C(33) C(34) C(35) 108.6(3) yes
C(33) C(34) C(37) 101.3(3) yes
C(33) C(34) H(38) 114.3 no
C(35) C(34) C(37) 102.6(3) yes
C(35) C(34) H(38) 114.3 no
C(37) C(34) H(38) 114.3 no
C(34) C(35) C(36) 103.1(3) yes
C(34) C(35) H(39) 111.0 no
C(34) C(35) H(40) 111.1 no
C(36) C(35) H(39) 111.0 no
C(36) C(35) H(40) 111.0 no
H(39) C(35) H(40) 109.5 no
C(31) C(36) C(35) 102.9(3) yes
C(31) C(36) H(41) 111.1 no
C(31) C(36) H(42) 111.1 no
C(35) C(36) H(41) 111.1 no
C(35) C(36) H(42) 111.1 no
H(41) C(36) H(42) 109.4 no
C(31) C(37) C(34) 93.2(3) yes
C(31) C(37) C(38) 116.7(3) yes
C(31) C(37) C(45) 116.6(3) yes
C(34) C(37) C(38) 112.7(3) yes
C(34) C(37) C(45) 114.1(3) yes
C(38) C(37) C(45) 103.9(3) yes
O(3) C(38) C(37) 126.8(4) yes
O(3) C(38) C(39) 124.9(4) yes
C(37) C(38) C(39) 108.3(3) yes
C(38) C(39) C(40) 127.6(4) yes
C(38) C(39) C(44) 109.7(3) yes
C(40) C(39) C(44) 122.6(4) yes
C(39) C(40) C(41) 117.6(4) yes
C(39) C(40) H(43) 121.3 no
C(41) C(40) H(43) 121.2 no
C(40) C(41) C(42) 120.5(4) yes
C(40) C(41) H(44) 119.8 no
C(42) C(41) H(44) 119.7 no
C(41) C(42) C(43) 121.2(4) yes
C(41) C(42) H(45) 119.4 no
C(43) C(42) H(45) 119.4 no
C(42) C(43) C(44) 117.4(4) yes
C(42) C(43) H(46) 121.3 no
C(44) C(43) H(46) 121.3 no
C(39) C(44) C(43) 120.5(3) yes
C(39) C(44) C(45) 111.8(3) yes
C(43) C(44) C(45) 127.6(4) yes
C(37) C(45) C(44) 104.3(3) yes
C(37) C(45) H(47) 110.8 no
C(37) C(45) H(48) 110.8 no
C(44) C(45) H(47) 110.8 no
C(44) C(45) H(48) 110.8 no
H(47) C(45) H(48) 109.4 no
C(47) C(46) C(51) 107.9(3) yes
C(47) C(46) C(52) 101.6(3) yes
C(47) C(46) H(49) 114.2 no
C(51) C(46) C(52) 103.2(3) yes
C(51) C(46) H(49) 114.3 no
C(52) C(46) H(49) 114.3 no
C(46) C(47) C(48) 102.2(3) yes
C(46) C(47) H(50) 111.2 no
C(46) C(47) H(51) 111.2 no
C(48) C(47) H(50) 111.3 no
C(48) C(47) H(51) 111.3 no
H(50) C(47) H(51) 109.5 no
C(47) C(48) C(49) 103.8(3) yes
C(47) C(48) H(52) 110.8 no
C(47) C(48) H(53) 110.9 no
C(49) C(48) H(52) 110.9 no
C(49) C(48) H(53) 110.9 no
H(52) C(48) H(53) 109.4 no
C(48) C(49) C(50) 107.4(4) yes
C(48) C(49) C(52) 102.5(3) yes
C(48) C(49) H(54) 114.4 no
C(50) C(49) C(52) 102.2(3) yes
C(50) C(49) H(54) 114.4 no
C(52) C(49) H(54) 114.5 no
C(49) C(50) C(51) 103.4(3) yes
C(49) C(50) H(55) 111.0 no
C(49) C(50) H(56) 111.0 no
C(51) C(50) H(55) 111.0 no
C(51) C(50) H(56) 110.9 no
H(55) C(50) H(56) 109.4 no
C(46) C(51) C(50) 102.9(3) yes
C(46) C(51) H(57) 111.1 no
C(46) C(51) H(58) 111.0 no
C(50) C(51) H(57) 111.2 no
C(50) C(51) H(58) 111.1 no
H(57) C(51) H(58) 109.5 no
C(46) C(52) C(49) 92.3(3) yes
C(46) C(52) C(53) 114.6(3) yes
C(46) C(52) C(60) 114.4(3) yes
C(49) C(52) C(53) 117.8(4) yes
C(49) C(52) C(60) 114.1(3) yes
C(53) C(52) C(60) 104.0(3) yes
O(4) C(53) C(52) 125.6(4) yes
O(4) C(53) C(54) 124.5(4) yes
C(52) C(53) C(54) 109.8(4) yes
C(53) C(54) C(55) 128.2(4) yes
C(53) C(54) C(59) 109.6(4) yes
C(55) C(54) C(59) 122.2(4) yes
C(54) C(55) C(56) 117.1(4) yes
C(54) C(55) H(59) 121.5 no
C(56) C(55) H(59) 121.4 no
C(55) C(56) C(57) 121.3(4) yes
C(55) C(56) H(60) 119.3 no
C(57) C(56) H(60) 119.4 no
C(56) C(57) C(58) 120.2(4) yes
C(56) C(57) H(61) 119.9 no
C(58) C(57) H(61) 119.9 no
C(57) C(58) C(59) 119.6(4) yes
C(57) C(58) H(62) 120.2 no
C(59) C(58) H(62) 120.2 no
C(54) C(59) C(58) 119.6(4) yes
C(54) C(59) C(60) 112.6(4) yes
C(58) C(59) C(60) 127.7(4) yes
C(52) C(60) C(59) 103.8(3) yes
C(52) C(60) H(63) 110.9 no
C(52) C(60) H(64) 110.9 no
C(59) C(60) H(63) 110.9 no
C(59) C(60) H(64) 110.9 no
H(63) C(60) H(64) 109.5 no

loop_
_geom_bond_atom_site_label_1
_geom_bond_atom_site_label_2
_geom_bond_distance
_geom_bond_publ_flag
O(1) C(8) 1.227(4) yes
O(2) C(23) 1.213(4) yes
O(3) C(38) 1.219(4) yes
O(4) C(53) 1.222(5) yes
C(1) C(2) 1.557(6) yes
C(1) C(6) 1.525(5) yes
C(1) C(7) 1.544(5) yes
C(1) H(1) 0.98 no
C(2) C(3) 1.544(6) yes
C(2) H(2) 0.98 no
C(2) H(3) 0.98 no
C(3) C(4) 1.522(6) yes
C(3) H(4) 0.98 no
C(3) H(5) 0.98 no
C(4) C(5) 1.534(6) yes
C(4) C(7) 1.568(5) yes
C(4) H(6) 0.98 no
C(5) C(6) 1.557(6) yes
C(5) H(7) 0.98 no
C(5) H(8) 0.98 no
C(6) H(9) 0.98 no
C(6) H(10) 0.98 no
C(7) C(8) 1.520(5) yes
C(7) C(15) 1.560(5) yes
C(8) C(9) 1.485(5) yes
C(9) C(10) 1.404(5) yes
C(9) C(14) 1.373(5) yes
C(10) C(11) 1.370(6) yes
C(10) H(11) 0.98 no
C(11) C(12) 1.391(6) yes
C(11) H(12) 0.98 no
C(12) C(13) 1.380(6) yes
C(12) H(13) 0.98 no
C(13) C(14) 1.381(5) yes
C(13) H(14) 0.98 no
C(14) C(15) 1.523(5) yes
C(15) H(15) 0.98 no
C(15) H(16) 0.98 no
C(16) C(17) 1.545(6) yes
C(16) C(21) 1.531(6) yes
C(16) C(22) 1.547(5) yes
C(16) H(17) 0.98 no
C(17) C(18) 1.557(6) yes
C(17) H(18) 0.98 no
C(17) H(19) 0.98 no
C(18) C(19) 1.505(6) yes
C(18) H(20) 0.98 no
C(18) H(21) 0.98 no
C(19) C(20) 1.542(5) yes
C(19) C(22) 1.563(5) yes
C(19) H(22) 0.98 no
C(20) C(21) 1.541(5) yes
C(20) H(23) 0.98 no
C(20) H(24) 0.98 no
C(21) H(25) 0.98 no
C(21) H(26) 0.98 no
C(22) C(23) 1.529(5) yes
C(22) C(30) 1.558(5) yes
C(23) C(24) 1.483(5) yes
C(24) C(25) 1.400(6) yes
C(24) C(29) 1.388(5) yes
C(25) C(26) 1.390(6) yes
C(25) H(27) 0.98 no
C(26) C(27) 1.383(6) yes
C(26) H(28) 0.98 no
C(27) C(28) 1.400(6) yes
C(27) H(29) 0.98 no
C(28) C(29) 1.400(5) yes
C(28) H(30) 0.98 no
C(29) C(30) 1.513(5) yes
C(30) H(31) 0.98 no
C(30) H(32) 0.98 no
C(31) C(32) 1.543(5) yes
C(31) C(36) 1.555(6) yes
C(31) C(37) 1.521(5) yes
C(31) H(33) 0.98 no
C(32) C(33) 1.562(5) yes
C(32) H(34) 0.98 no
C(32) H(35) 0.98 no
C(33) C(34) 1.542(6) yes
C(33) H(36) 0.98 no
C(33) H(37) 0.98 no
C(34) C(35) 1.530(6) yes
C(34) C(37) 1.570(5) yes
C(34) H(38) 0.98 no
C(35) C(36) 1.549(6) yes
C(35) H(39) 0.98 no
C(35) H(40) 0.98 no
C(36) H(41) 0.98 no
C(36) H(42) 0.98 no
C(37) C(38) 1.529(5) yes
C(37) C(45) 1.557(6) yes
C(38) C(39) 1.481(5) yes
C(39) C(40) 1.399(5) yes
C(39) C(44) 1.363(5) yes
C(40) C(41) 1.361(6) yes
C(40) H(43) 0.98 no
C(41) C(42) 1.406(6) yes
C(41) H(44) 0.98 no
C(42) C(43) 1.400(5) yes
C(42) H(45) 0.98 no
C(43) C(44) 1.386(5) yes
C(43) H(46) 0.98 no
C(44) C(45) 1.526(5) yes
C(45) H(47) 0.98 no
C(45) H(48) 0.98 no
C(46) C(47) 1.550(6) yes
C(46) C(51) 1.525(6) yes
C(46) C(52) 1.559(6) yes
C(46) H(49) 0.98 no
C(47) C(48) 1.554(6) yes
C(47) H(50) 0.98 no
C(47) H(51) 0.98 no
C(48) C(49) 1.521(6) yes
C(48) H(52) 0.98 no
C(48) H(53) 0.98 no
C(49) C(50) 1.536(6) yes
C(49) C(52) 1.555(5) yes
C(49) H(54) 0.98 no
C(50) C(51) 1.550(6) yes
C(50) H(55) 0.98 no
C(50) H(56) 0.98 no
C(51) H(57) 0.98 no
C(51) H(58) 0.98 no
C(52) C(53) 1.532(5) yes
C(52) C(60) 1.590(5) yes
C(53) C(54) 1.457(6) yes
C(54) C(55) 1.390(5) yes
C(54) C(59) 1.388(6) yes
C(55) C(56) 1.392(6) yes
C(55) H(59) 0.98 no
C(56) C(57) 1.395(7) yes
C(56) H(60) 0.98 no
C(57) C(58) 1.380(6) yes
C(57) H(61) 0.98 no
C(58) C(59) 1.381(5) yes
C(58) H(62) 0.98 no
C(59) C(60) 1.518(6) yes
C(60) H(63) 0.98 no
C(60) H(64) 0.98 no

loop_
_geom_contact_atom_site_label_1
_geom_contact_atom_site_label_2
_geom_contact_distance
_geom_contact_site_symmetry_2
_geom_contact_publ_flag
O(1) C(26) 3.235(5) 3_556 no
O(1) C(48) 3.425(5) 4_646 no
O(1) C(43) 3.591(5) 2_654 no
O(2) C(42) 3.298(5) 4_756 no
O(2) C(10) 3.434(5) 3_556 no
O(2) C(41) 3.552(5) 4_756 no
O(3) C(2) 3.425(5) . no
O(3) C(19) 3.426(5) . no
O(3) C(30) 3.456(5) . no
O(3) C(15) 3.556(5) . no
O(4) C(45) 3.241(5) . no
O(4) C(44) 3.435(5) . no
O(4) C(31) 3.478(5) . no
O(4) C(38) 3.490(5) . no
O(4) C(37) 3.501(5) . no
O(4) C(39) 3.556(5) . no
C(13) C(26) 3.597(6) . no
C(20) C(28) 3.539(6) 1_655 no
C(32) C(40) 3.579(6) 1_455 no

loop_
_geom_torsion_atom_site_label_1
_geom_torsion_atom_site_label_2
_geom_torsion_atom_site_label_3
_geom_torsion_atom_site_label_4
_geom_torsion
_geom_torsion_publ_flag
O(1) C(8) C(7) C(1) -53.4(5) no
O(1) C(8) C(7) C(4) 53.5(6) no
O(1) C(8) C(7) C(15) -179.1(4) no
O(1) C(8) C(9) C(10) -1.5(7) no
O(1) C(8) C(9) C(14) 177.2(4) no
O(2) C(23) C(22) C(16) 70.1(5) no
O(2) C(23) C(22) C(19) -35.5(6) no
O(2) C(23) C(22) C(30) -164.7(4) no
O(2) C(23) C(24) C(25) -10.3(7) no
O(2) C(23) C(24) C(29) 169.0(4) no
O(3) C(38) C(37) C(31) -37.6(6) no
O(3) C(38) C(37) C(34) 68.6(5) no
O(3) C(38) C(37) C(45) -167.4(4) no
O(3) C(38) C(39) C(40) -6.2(7) no
O(3) C(38) C(39) C(44) 173.3(4) no
O(4) C(53) C(52) C(46) -54.8(6) no
O(4) C(53) C(52) C(49) 52.2(6) no
O(4) C(53) C(52) C(60) 179.6(4) no
O(4) C(53) C(54) C(55) -0.1(7) no
O(4) C(53) C(54) C(59) 179.0(4) no
C(1) C(2) C(3) C(4) -0.6(4) no
C(1) C(6) C(5) C(4) -0.2(4) no
C(1) C(7) C(4) C(3) -57.1(4) no
C(1) C(7) C(4) C(5) 54.6(4) no
C(1) C(7) C(8) C(9) 123.7(3) no
C(1) C(7) C(15) C(14) -123.8(3) no
C(2) C(1) C(6) C(5) -70.1(4) no
C(2) C(1) C(7) C(4) 55.6(4) no
C(2) C(1) C(7) C(8) 176.0(3) no
C(2) C(1) C(7) C(15) -63.1(4) no
C(2) C(3) C(4) C(5) -70.7(4) no
C(2) C(3) C(4) C(7) 36.4(4) no
C(3) C(2) C(1) C(6) 71.9(4) no
C(3) C(2) C(1) C(7) -35.9(4) no
C(3) C(4) C(5) C(6) 72.2(4) no
C(3) C(4) C(7) C(8) -177.3(3) no
C(3) C(4) C(7) C(15) 60.6(4) no
C(4) C(7) C(1) C(6) -55.4(4) no
C(4) C(7) C(8) C(9) -129.3(3) no
C(4) C(7) C(15) C(14) 131.1(3) no
C(5) C(4) C(7) C(8) -65.6(4) no
C(5) C(4) C(7) C(15) 172.3(3) no
C(5) C(6) C(1) C(7) 36.0(4) no
C(6) C(1) C(7) C(8) 65.0(4) no
C(6) C(1) C(7) C(15) -174.1(3) no
C(6) C(5) C(4) C(7) -34.9(4) no
C(7) C(8) C(9) C(10) -178.8(4) no
C(7) C(8) C(9) C(14) -0.1(5) no
C(7) C(15) C(14) C(9) -3.3(4) no
C(7) C(15) C(14) C(13) 176.6(4) no
C(8) C(7) C(15) C(14) 3.1(4) no
C(8) C(9) C(10) C(11) 177.6(4) no
C(8) C(9) C(14) C(13) -177.7(4) no
C(8) C(9) C(14) C(15) 2.2(5) no
C(9) C(8) C(7) C(15) -2.0(4) no
C(9) C(10) C(11) C(12) 0.4(7) no
C(9) C(14) C(13) C(12) -0.5(6) no
C(10) C(9) C(14) C(13) 1.1(6) no
C(10) C(9) C(14) C(15) -179.0(4) no
C(10) C(11) C(12) C(13) 0.1(7) no
C(11) C(10) C(9) C(14) -1.0(6) no
C(11) C(12) C(13) C(14) 0.0(7) no
C(12) C(13) C(14) C(15) 179.6(4) no
C(16) C(17) C(18) C(19) 3.4(4) no
C(16) C(21) C(20) C(19) 2.5(4) no
C(16) C(22) C(19) C(18) 58.3(3) no
C(16) C(22) C(19) C(20) -53.8(3) no
C(16) C(22) C(23) C(24) -111.6(4) no
C(16) C(22) C(30) C(29) 112.4(4) no
C(17) C(16) C(21) C(20) 68.6(4) no
C(17) C(16) C(22) C(19) -55.3(3) no
C(17) C(16) C(22) C(23) -175.6(3) no
C(17) C(16) C(22) C(30) 63.6(4) no
C(17) C(18) C(19) C(20) 69.2(4) no
C(17) C(18) C(19) C(22) -39.0(4) no
C(18) C(17) C(16) C(21) -73.2(4) no
C(18) C(17) C(16) C(22) 33.8(4) no
C(18) C(19) C(20) C(21) -74.0(4) no
C(18) C(19) C(22) C(23) 176.0(3) no
C(18) C(19) C(22) C(30) -59.5(4) no
C(19) C(22) C(16) C(21) 55.3(4) no
C(19) C(22) C(23) C(24) 142.8(3) no
C(19) C(22) C(30) C(29) -142.5(3) no
C(20) C(19) C(22) C(23) 63.8(4) no
C(20) C(19) C(22) C(30) -171.6(3) no
C(20) C(21) C(16) C(22) -37.7(4) no
C(21) C(16) C(22) C(23) -65.0(4) no
C(21) C(16) C(22) C(30) 174.2(3) no
C(21) C(20) C(19) C(22) 33.0(4) no
C(22) C(23) C(24) C(25) 171.3(4) no
C(22) C(23) C(24) C(29) -9.5(5) no
C(22) C(30) C(29) C(24) 7.4(4) no
C(22) C(30) C(29) C(28) -173.0(4) no
C(23) C(22) C(30) C(29) -12.5(4) no
C(23) C(24) C(25) C(26) 178.7(4) no
C(23) C(24) C(29) C(28) -178.5(4) no
C(23) C(24) C(29) C(30) 1.1(5) no
C(24) C(23) C(22) C(30) 13.7(4) no
C(24) C(25) C(26) C(27) 0.6(7) no
C(24) C(29) C(28) C(27) -1.3(6) no
C(25) C(24) C(29) C(28) 0.8(6) no
C(25) C(24) C(29) C(30) -179.6(4) no
C(25) C(26) C(27) C(28) -1.2(7) no
C(26) C(25) C(24) C(29) -0.4(7) no
C(26) C(27) C(28) C(29) 1.5(7) no
C(27) C(28) C(29) C(30) 179.1(4) no
C(31) C(32) C(33) C(34) 0.6(4) no
C(31) C(36) C(35) C(34) 2.6(4) no
C(31) C(37) C(34) C(33) -57.1(4) no
C(31) C(37) C(34) C(35) 55.1(3) no
C(31) C(37) C(38) C(39) 142.8(3) no
C(31) C(37) C(45) C(44) -143.5(3) no
C(32) C(31) C(36) C(35) -73.2(4) no
C(32) C(31) C(37) C(34) 57.3(3) no
C(32) C(31) C(37) C(38) 174.7(4) no
C(32) C(31) C(37) C(45) -61.8(4) no
C(32) C(33) C(34) C(35) -72.5(4) no
C(32) C(33) C(34) C(37) 35.1(4) no
C(33) C(32) C(31) C(36) 70.7(4) no
C(33) C(32) C(31) C(37) -37.5(4) no
C(33) C(34) C(35) C(36) 70.3(4) no
C(33) C(34) C(37) C(38) -177.8(3) no
C(33) C(34) C(37) C(45) 64.0(4) no
C(34) C(37) C(31) C(36) -53.3(3) no
C(34) C(37) C(38) C(39) -111.0(4) no
C(34) C(37) C(45) C(44) 109.5(3) no
C(35) C(34) C(37) C(38) -65.6(4) no
C(35) C(34) C(37) C(45) 176.2(3) no
C(35) C(36) C(31) C(37) 33.3(4) no
C(36) C(31) C(37) C(38) 64.2(4) no
C(36) C(31) C(37) C(45) -172.3(3) no
C(36) C(35) C(34) C(37) -36.4(4) no
C(37) C(38) C(39) C(40) 173.4(4) no
C(37) C(38) C(39) C(44) -7.1(4) no
C(37) C(45) C(44) C(39) 10.3(5) no
C(37) C(45) C(44) C(43) -168.5(4) no
C(38) C(37) C(45) C(44) -13.6(4) no
C(38) C(39) C(40) C(41) -178.2(4) no
C(38) C(39) C(44) C(43) 176.7(4) no
C(38) C(39) C(44) C(45) -2.2(5) no
C(39) C(38) C(37) C(45) 13.0(4) no
C(39) C(40) C(41) C(42) 0.8(7) no
C(39) C(44) C(43) C(42) 1.8(6) no
C(40) C(39) C(44) C(43) -3.8(6) no
C(40) C(39) C(44) C(45) 177.3(4) no
C(40) C(41) C(42) C(43) -2.7(7) no
C(41) C(40) C(39) C(44) 2.4(6) no
C(41) C(42) C(43) C(44) 1.4(7) no
C(42) C(43) C(44) C(45) -179.5(4) no
C(46) C(47) C(48) C(49) 1.4(4) no
C(46) C(51) C(50) C(49) 0.9(4) no
C(46) C(52) C(49) C(48) -56.1(4) no
C(46) C(52) C(49) C(50) 55.1(4) no
C(46) C(52) C(53) C(54) 121.8(4) no
C(46) C(52) C(60) C(59) -122.0(3) no
C(47) C(46) C(51) C(50) -72.0(4) no
C(47) C(46) C(52) C(49) 56.6(3) no
C(47) C(46) C(52) C(53) 178.7(3) no
C(47) C(46) C(52) C(60) -61.3(4) no
C(47) C(48) C(49) C(50) -72.0(4) no
C(47) C(48) C(49) C(52) 35.2(4) no
C(48) C(47) C(46) C(51) 70.8(4) no
C(48) C(47) C(46) C(52) -37.3(4) no
C(48) C(49) C(50) C(51) 71.0(4) no
C(48) C(49) C(52) C(53) -175.6(4) no
C(48) C(49) C(52) C(60) 62.0(4) no
C(49) C(52) C(46) C(51) -55.2(4) no
C(49) C(52) C(53) C(54) -131.3(4) no
C(49) C(52) C(60) C(59) 133.4(3) no
C(50) C(49) C(52) C(53) -64.4(4) no
C(50) C(49) C(52) C(60) 173.3(3) no
C(50) C(51) C(46) C(52) 35.0(4) no
C(51) C(46) C(52) C(53) 67.0(4) no
C(51) C(46) C(52) C(60) -173.0(3) no
C(51) C(50) C(49) C(52) -36.4(4) no
C(52) C(53) C(54) C(55) -176.7(4) no
C(52) C(53) C(54) C(59) 2.4(5) no
C(52) C(60) C(59) C(54) -2.6(5) no
C(52) C(60) C(59) C(58) 176.3(4) no
C(53) C(52) C(60) C(59) 3.8(4) no
C(53) C(54) C(55) C(56) 177.3(4) no
C(53) C(54) C(59) C(58) -178.8(4) no
C(53) C(54) C(59) C(60) 0.2(5) no
C(54) C(53) C(52) C(60) -3.9(4) no
C(54) C(55) C(56) C(57) 2.5(7) no
C(54) C(59) C(58) C(57) 0.2(7) no
C(55) C(54) C(59) C(58) 0.4(6) no
C(55) C(54) C(59) C(60) 179.4(4) no
C(55) C(56) C(57) C(58) -1.9(7) no
C(56) C(55) C(54) C(59) -1.7(7) no
C(56) C(57) C(58) C(59) 0.5(7) no
C(57) C(58) C(59) C(60) -178.6(4) no
